data_7024455
loop_
_publ_author_name
'Clegg, William'
'Conway, Ben'
'Garc\'ia-Alvarez, Pablo'
'Kennedy, Alan R.'
'Klett, Jan'
'Mulvey, Robert E.'
'Russo, Luca'

_publ_section_title
;
 Potassium-mediated zincation of ferrocene and ruthenocene: potassium, the
 architect behind supramolecular structural variations.
;
_journal_issue 1
_journal_name_full 'Dalton transactions (Cambridge, England : 2003)'
_journal_page_first 62
_journal_page_last 65
_journal_paper_doi 10.1039/b917202p
_journal_volume 39
_journal_year 2010
_chemical_formula_moiety 'C42 H76 K2 N6 Ru2 Zn2'
_chemical_formula_sum 'C42 H76 K2 N6 Ru2 Zn2'
_chemical_formula_weight 1076.17
_chemical_name_systematic
;
?
;
_space_group_IT_number 2
_symmetry_cell_setting triclinic
_symmetry_space_group_name_Hall '-P 1'
_symmetry_space_group_name_H-M 'P -1'
_atom_sites_solution_hydrogens geom
_atom_sites_solution_primary direct
_atom_sites_solution_secondary difmap
_audit_creation_method SHELXL-97
_cell_angle_alpha 114.673(4)
_cell_angle_beta 95.400(3)
_cell_angle_gamma 99.969(3)
_cell_formula_units_Z 1
_cell_length_a 8.8165(3)
_cell_length_b 11.9380(4)
_cell_length_c 12.9284(5)
_cell_measurement_reflns_used 14400
_cell_measurement_temperature 123(2)
_cell_measurement_theta_max 30.35
_cell_measurement_theta_min 2.68
_cell_volume 1196.61(9)
_computing_cell_refinement CrysAlisPro
_computing_data_collection CrysAlisPro
_computing_data_reduction CrysAlisPro
_computing_publication_material SHELXL97
_computing_structure_refinement 'SHELXL97 (Sheldrick, 1997)'
_computing_structure_solution 'SHELXS97 (Sheldrick, 1997)'
_diffrn_ambient_temperature 123(2)
_diffrn_measured_fraction_theta_full 0.999
_diffrn_measured_fraction_theta_max 0.929
_diffrn_measurement_device_type 'Oxford Diffraction Gemini S'
_diffrn_measurement_method '\w scans'
_diffrn_radiation_monochromator graphite
_diffrn_radiation_source 'fine-focus sealed tube'
_diffrn_radiation_type MoK\a
_diffrn_radiation_wavelength 0.71073
_diffrn_reflns_av_R_equivalents 0.0246
_diffrn_reflns_av_sigmaI/netI 0.0276
_diffrn_reflns_limit_h_max 12
_diffrn_reflns_limit_h_min -12
_diffrn_reflns_limit_k_max 16
_diffrn_reflns_limit_k_min -16
_diffrn_reflns_limit_l_max 18
_diffrn_reflns_limit_l_min -18
_diffrn_reflns_number 21909
_diffrn_reflns_theta_full 27.00
_diffrn_reflns_theta_max 30.45
_diffrn_reflns_theta_min 2.69
_diffrn_standards_number 0
_exptl_absorpt_coefficient_mu 1.817
_exptl_absorpt_correction_T_max 1.000
_exptl_absorpt_correction_T_min 0.848
_exptl_absorpt_correction_type multi-scan
_exptl_absorpt_process_details
;
CrysAlis RED, Oxford Diffraction Ltd.,
Version 1.171.32.24 (release 21-04-2008 CrysAlis171 .NET)
(compiled Apr 21 2008,18:23:10)
Empirical absorption correction using spherical harmonics,
implemented in SCALE3 ABSPACK scaling algorithm.
;
_exptl_crystal_colour red
_exptl_crystal_density_diffrn 1.493
_exptl_crystal_density_method 'not measured'
_exptl_crystal_description chip
_exptl_crystal_F_000 556
_exptl_crystal_size_max 0.20
_exptl_crystal_size_mid 0.15
_exptl_crystal_size_min 0.12
_refine_diff_density_max 0.393
_refine_diff_density_min -0.545
_refine_diff_density_rms 0.064
_refine_ls_extinction_method none
_refine_ls_goodness_of_fit_ref 0.990
_refine_ls_hydrogen_treatment mixed
_refine_ls_matrix_type full
_refine_ls_number_parameters 284
_refine_ls_number_reflns 6756
_refine_ls_number_restraints 0
_refine_ls_restrained_S_all 0.990
_refine_ls_R_factor_all 0.0289
_refine_ls_R_factor_gt 0.0213
_refine_ls_shift/su_max 0.001
_refine_ls_shift/su_mean 0.000
_refine_ls_structure_factor_coef Fsqd
_refine_ls_weighting_details 'calc w=1/[\s^2^(Fo^2^)+(0.0269P)^2^+0.0000P] where P=(Fo^2^+2Fc^2^)/3'
_refine_ls_weighting_scheme calc
_refine_ls_wR_factor_gt 0.0472
_refine_ls_wR_factor_ref 0.0485
_reflns_number_gt 5759
_reflns_number_total 6756
_reflns_threshold_expression I>2\s(I)
_cod_data_source_file b917202p.txt
_cod_data_source_block jkben4
_cod_original_cell_volume 1196.61(7)
_cod_database_code 7024455

loop_
_symmetry_equiv_pos_as_xyz
'x, y, z'
'-x, -y, -z'

loop_
_atom_site_label
_atom_site_type_symbol
_atom_site_fract_x
_atom_site_fract_y
_atom_site_fract_z
_atom_site_U_iso_or_equiv
_atom_site_adp_type
_atom_site_occupancy
_atom_site_symmetry_multiplicity
_atom_site_calc_flag
_atom_site_refinement_flags
K1 K 1.02823(3) 0.71798(3) 0.13700(3) 0.01918(7) Uani 1 1 d .
Ru1 Ru 1.278091(12) 0.520738(10) -0.348877(10) 0.01534(4) Uani 1 1 d .
Zn1 Zn 1.086532(19) 0.556942(16) -0.143984(14) 0.01929(4) Uani 1 1 d .
N6 N 1.29409(13) 0.78938(12) 0.31277(11) 0.0203(3) Uani 1 1 d .
N5 N 1.24100(14) 0.96571(12) 0.20846(11) 0.0219(3) Uani 1 1 d .
C61 C 1.41910(16) 0.87725(15) 0.29874(14) 0.0245(3) Uani 1 1 d .
H61A H 1.4523 0.8318 0.2242 0.029 Uiso 1 1 calc R
H61B H 1.5104 0.9038 0.3615 0.029 Uiso 1 1 calc R
N4 N 0.89060(15) 0.92764(12) 0.18835(12) 0.0254(3) Uani 1 1 d .
C18 C 1.08819(15) 0.41644(13) -0.30017(12) 0.0181(3) Uani 1 1 d .
C15 C 1.12308(16) 0.35617(14) -0.49328(13) 0.0205(3) Uani 1 1 d .
H15A H 1.1093 0.3446 -0.5711 0.025 Uiso 1 1 calc R
C63 C 1.24691(19) 0.84756(17) 0.42486(14) 0.0308(4) Uani 1 1 d .
H63A H 1.2032 0.9194 0.4299 0.046 Uiso 1 1 calc R
H63B H 1.3384 0.8775 0.4869 0.046 Uiso 1 1 calc R
H63C H 1.1675 0.7848 0.4330 0.046 Uiso 1 1 calc R
C17 C 1.21394(16) 0.35173(13) -0.32328(13) 0.0194(3) Uani 1 1 d .
H17A H 1.2741 0.3355 -0.2683 0.023 Uiso 1 1 calc R
C3 C 1.2373(2) 0.55650(18) -0.01490(15) 0.0279(4) Uani 1 1 d .
C19 C 1.03437(15) 0.41769(14) -0.40837(13) 0.0187(3) Uani 1 1 d .
H19A H 0.9515 0.4543 -0.4214 0.022 Uiso 1 1 calc R
C52 C 1.37317(17) 0.99478(15) 0.30085(14) 0.0264(3) Uani 1 1 d .
H52A H 1.3449 1.0427 0.3768 0.032 Uiso 1 1 calc R
H52B H 1.4647 1.0498 0.2929 0.032 Uiso 1 1 calc R
C62 C 1.34903(18) 0.67686(16) 0.30327(15) 0.0284(4) Uani 1 1 d .
H62A H 1.3809 0.6369 0.2282 0.043 Uiso 1 1 calc R
H62B H 1.2642 0.6165 0.3097 0.043 Uiso 1 1 calc R
H62C H 1.4387 0.7020 0.3656 0.043 Uiso 1 1 calc R
C2 C 0.93864(19) 0.67181(16) -0.13002(15) 0.0262(3) Uani 1 1 d .
C41 C 0.99250(19) 1.02763(16) 0.17283(15) 0.0291(4) Uani 1 1 d .
H41A H 0.9458 1.1023 0.1971 0.035 Uiso 1 1 calc R
H41B H 0.9959 0.9974 0.0894 0.035 Uiso 1 1 calc R
C16 C 1.23567(16) 0.31543(13) -0.43984(13) 0.0210(3) Uani 1 1 d .
H16A H 1.3114 0.2721 -0.4752 0.025 Uiso 1 1 calc R
C51 C 1.15818(19) 1.06884(15) 0.23951(16) 0.0292(4) Uani 1 1 d .
H51A H 1.2177 1.1376 0.2252 0.035 Uiso 1 1 calc R
H51B H 1.1556 1.1038 0.3234 0.035 Uiso 1 1 calc R
C53 C 1.2972(2) 0.94271(18) 0.10003(15) 0.0288(4) Uani 1 1 d .
C12 C 1.3511(2) 0.71908(15) -0.22218(15) 0.0327(4) Uani 1 1 d .
H12A H 1.3007 0.7561 -0.1586 0.039 Uiso 1 1 calc R
C11 C 1.4782(2) 0.66151(17) -0.22241(17) 0.0380(5) Uani 1 1 d .
H11A H 1.5280 0.6525 -0.1588 0.046 Uiso 1 1 calc R
C43 C 0.8642(2) 0.97020(18) 0.30697(16) 0.0372(4) Uani 1 1 d .
H43A H 0.9645 0.9947 0.3596 0.056 Uiso 1 1 calc R
H43B H 0.7937 0.9013 0.3134 0.056 Uiso 1 1 calc R
H43C H 0.8168 1.0433 0.3278 0.056 Uiso 1 1 calc R
C42 C 0.7395(2) 0.88705(19) 0.10980(18) 0.0409(5) Uani 1 1 d .
H42A H 0.6741 0.8144 0.1141 0.061 Uiso 1 1 calc R
H42B H 0.7570 0.8625 0.0303 0.061 Uiso 1 1 calc R
H42C H 0.6864 0.9571 0.1326 0.061 Uiso 1 1 calc R
C10 C 1.51826(19) 0.62007(17) -0.33232(19) 0.0425(5) Uani 1 1 d .
H10A H 1.6002 0.5784 -0.3562 0.051 Uiso 1 1 calc R
C13 C 1.3125(2) 0.71165(16) -0.33362(17) 0.0343(4) Uani 1 1 d .
H13A H 1.2309 0.7423 -0.3586 0.041 Uiso 1 1 calc R
C14 C 1.4163(2) 0.65080(17) -0.40119(16) 0.0401(5) Uani 1 1 d .
H14A H 1.4173 0.6335 -0.4798 0.048 Uiso 1 1 calc R
H2A H 0.905(2) 0.6703(19) -0.2017(19) 0.046(6) Uiso 1 1 d .
H2B H 0.841(2) 0.6421(19) -0.1103(18) 0.043(6) Uiso 1 1 d .
H2C H 0.982(2) 0.7623(18) -0.0736(17) 0.039(5) Uiso 1 1 d .
H3A H 1.302(2) 0.509(2) -0.0420(19) 0.050(6) Uiso 1 1 d .
H3B H 1.198(2) 0.5254(18) 0.0349(18) 0.043(6) Uiso 1 1 d .
H3C H 1.308(2) 0.6414(19) 0.0342(17) 0.037(5) Uiso 1 1 d .
H53A H 1.347(2) 0.8736(17) 0.0756(16) 0.033(5) Uiso 1 1 d .
H53B H 1.375(2) 1.0181(17) 0.1062(15) 0.033(5) Uiso 1 1 d .
H53C H 1.211(2) 0.9205(16) 0.0395(15) 0.027(5) Uiso 1 1 d .

loop_
_atom_site_aniso_label
_atom_site_aniso_U_11
_atom_site_aniso_U_22
_atom_site_aniso_U_33
_atom_site_aniso_U_23
_atom_site_aniso_U_13
_atom_site_aniso_U_12
K1 0.01990(13) 0.01502(15) 0.01999(15) 0.00644(13) 0.00103(11) 0.00248(11)
Ru1 0.01513(5) 0.01395(6) 0.01450(6) 0.00491(5) 0.00279(4) 0.00095(4)
Zn1 0.02348(8) 0.01743(9) 0.01738(9) 0.00813(7) 0.00469(7) 0.00428(7)
N6 0.0186(5) 0.0211(7) 0.0173(6) 0.0075(5) 0.0003(5) -0.0008(5)
N5 0.0234(6) 0.0182(6) 0.0221(6) 0.0086(5) 0.0032(5) 0.0012(5)
C61 0.0182(6) 0.0298(9) 0.0221(8) 0.0118(7) 0.0004(6) -0.0020(6)
N4 0.0265(6) 0.0230(7) 0.0310(7) 0.0132(6) 0.0127(5) 0.0089(5)
C18 0.0164(6) 0.0162(7) 0.0204(7) 0.0086(6) 0.0032(5) -0.0004(5)
C15 0.0224(7) 0.0170(7) 0.0162(7) 0.0045(6) 0.0007(5) -0.0007(6)
C63 0.0320(8) 0.0307(9) 0.0235(8) 0.0101(7) 0.0065(7) -0.0035(7)
C17 0.0220(6) 0.0152(7) 0.0204(7) 0.0086(6) 0.0011(5) 0.0028(5)
C3 0.0330(8) 0.0307(10) 0.0202(8) 0.0099(7) 0.0046(7) 0.0117(8)
C19 0.0153(6) 0.0168(7) 0.0212(7) 0.0075(6) 0.0011(5) 0.0007(5)
C52 0.0250(7) 0.0238(8) 0.0231(8) 0.0089(7) 0.0002(6) -0.0056(6)
C62 0.0259(7) 0.0311(9) 0.0281(8) 0.0153(8) -0.0021(6) 0.0048(7)
C2 0.0301(8) 0.0239(9) 0.0249(8) 0.0104(7) 0.0037(7) 0.0085(7)
C41 0.0365(8) 0.0266(9) 0.0329(9) 0.0177(8) 0.0138(7) 0.0127(7)
C16 0.0215(6) 0.0148(7) 0.0216(7) 0.0037(6) 0.0039(6) 0.0034(6)
C51 0.0353(8) 0.0164(8) 0.0336(9) 0.0097(7) 0.0086(7) 0.0031(6)
C53 0.0291(8) 0.0318(10) 0.0256(8) 0.0139(8) 0.0049(7) 0.0043(7)
C12 0.0359(8) 0.0169(8) 0.0298(9) -0.0010(7) 0.0146(7) -0.0072(7)
C11 0.0329(9) 0.0276(9) 0.0402(11) 0.0148(8) -0.0156(8) -0.0132(7)
C43 0.0468(10) 0.0395(11) 0.0378(10) 0.0232(9) 0.0211(8) 0.0180(9)
C42 0.0294(8) 0.0463(12) 0.0453(11) 0.0160(10) 0.0110(8) 0.0139(8)
C10 0.0213(8) 0.0242(9) 0.0671(14) 0.0071(9) 0.0175(8) -0.0022(7)
C13 0.0337(9) 0.0196(8) 0.0481(11) 0.0183(8) -0.0016(8) -0.0014(7)
C14 0.0551(11) 0.0269(9) 0.0269(9) 0.0084(8) 0.0157(8) -0.0135(8)

loop_
_atom_type_symbol
_atom_type_description
_atom_type_scat_dispersion_real
_atom_type_scat_dispersion_imag
_atom_type_scat_source
C C 0.0033 0.0016 'International Tables Vol C Tables 4.2.6.8 and 6.1.1.4'
H H 0.0000 0.0000 'International Tables Vol C Tables 4.2.6.8 and 6.1.1.4'
N N 0.0061 0.0033 'International Tables Vol C Tables 4.2.6.8 and 6.1.1.4'
K K 0.2009 0.2494 'International Tables Vol C Tables 4.2.6.8 and 6.1.1.4'
Ru Ru -1.2594 0.8363 'International Tables Vol C Tables 4.2.6.8 and 6.1.1.4'
Zn Zn 0.2839 1.4301 'International Tables Vol C Tables 4.2.6.8 and 6.1.1.4'

loop_
_geom_angle_atom_site_label_1
_geom_angle_atom_site_label_2
_geom_angle_atom_site_label_3
_geom_angle
_geom_angle_site_symmetry_1
_geom_angle_site_symmetry_3
N4 K1 N6 108.40(4) . .
N4 K1 N5 63.08(4) . .
N6 K1 N5 62.84(4) . .
N4 K1 C3 146.16(5) . .
N6 K1 C3 81.62(4) . .
N5 K1 C3 96.41(5) . .
N4 K1 C2 84.21(4) . .
N6 K1 C2 140.58(4) . .
N5 K1 C2 93.40(4) . .
C3 K1 C2 69.70(4) . .
N4 K1 C18 107.05(4) . 2_765
N6 K1 C18 75.40(3) . 2_765
N5 K1 C18 128.23(4) . 2_765
C3 K1 C18 106.75(4) . 2_765
C2 K1 C18 137.85(4) . 2_765
N4 K1 C3 112.26(4) . 2_765
N6 K1 C3 126.94(4) . 2_765
N5 K1 C3 169.76(4) . 2_765
C3 K1 C3 83.07(5) . 2_765
C2 K1 C3 76.80(4) . 2_765
C18 K1 C3 61.24(4) 2_765 2_765
N4 K1 C53 74.63(4) . .
N6 K1 C53 75.11(4) . .
N5 K1 C53 24.50(4) . .
C3 K1 C53 77.18(5) . .
C2 K1 C53 72.64(4) . .
C18 K1 C53 149.26(4) 2_765 .
C3 K1 C53 147.82(4) 2_765 .
N4 K1 H2C 71.2(4) . .
N6 K1 H2C 132.2(4) . .
N5 K1 H2C 76.9(4) . .
C3 K1 H2C 78.2(4) . .
C2 K1 H2C 17.7(4) . .
C18 K1 H2C 152.2(4) 2_765 .
C3 K1 H2C 93.0(4) 2_765 .
C53 K1 H2C 58.3(4) . .
N4 K1 H3B 163.4(4) . .
N6 K1 H3B 76.7(4) . .
N5 K1 H3B 108.0(4) . .
C3 K1 H3B 17.3(4) . .
C2 K1 H3B 82.4(4) . .
C18 K1 H3B 89.5(4) 2_765 .
C3 K1 H3B 74.0(4) 2_765 .
C53 K1 H3B 92.0(4) . .
H2C K1 H3B 93.5(5) . .
N4 K1 H3C 135.6(4) . .
N6 K1 H3C 68.8(4) . .
N5 K1 H3C 78.6(4) . .
C3 K1 H3C 18.6(4) . .
C2 K1 H3C 76.2(4) . .
C18 K1 H3C 114.2(3) 2_765 .
C3 K1 H3C 101.5(4) 2_765 .
C53 K1 H3C 61.7(4) . .
H2C K1 H3C 79.3(5) . .
H3B K1 H3C 30.4(5) . .
C17 Ru1 C13 164.30(7) . .
C17 Ru1 C19 63.20(5) . .
C13 Ru1 C19 112.51(6) . .
C17 Ru1 C16 38.36(6) . .
C13 Ru1 C16 155.70(7) . .
C19 Ru1 C16 63.87(5) . .
C17 Ru1 C14 156.60(7) . .
C13 Ru1 C14 37.81(7) . .
C19 Ru1 C14 130.58(7) . .
C16 Ru1 C14 124.35(7) . .
C17 Ru1 C12 129.84(6) . .
C13 Ru1 C12 37.89(7) . .
C19 Ru1 C12 122.80(6) . .
C16 Ru1 C12 165.31(6) . .
C14 Ru1 C12 63.13(7) . .
C17 Ru1 C15 63.69(6) . .
C13 Ru1 C15 123.45(6) . .
C19 Ru1 C15 38.40(5) . .
C16 Ru1 C15 38.11(5) . .
C14 Ru1 C15 113.51(6) . .
C12 Ru1 C15 155.05(6) . .
C17 Ru1 C11 113.59(6) . .
C13 Ru1 C11 63.19(7) . .
C19 Ru1 C11 154.84(7) . .
C16 Ru1 C11 130.79(6) . .
C14 Ru1 C11 62.82(7) . .
C12 Ru1 C11 37.84(7) . .
C15 Ru1 C11 165.69(7) . .
C17 Ru1 C10 124.81(7) . .
C13 Ru1 C10 63.09(7) . .
C19 Ru1 C10 165.87(7) . .
C16 Ru1 C10 114.02(6) . .
C14 Ru1 C10 37.58(8) . .
C12 Ru1 C10 62.99(7) . .
C15 Ru1 C10 131.06(7) . .
C11 Ru1 C10 37.40(8) . .
C17 Ru1 C18 38.48(5) . .
C13 Ru1 C18 128.46(6) . .
C19 Ru1 C18 38.42(5) . .
C16 Ru1 C18 65.17(5) . .
C14 Ru1 C18 164.28(7) . .
C12 Ru1 C18 110.96(6) . .
C15 Ru1 C18 65.07(5) . .
C11 Ru1 C18 122.53(7) . .
C10 Ru1 C18 155.17(7) . .
C2 Zn1 C18 119.91(6) . .
C2 Zn1 C3 128.00(7) . .
C18 Zn1 C3 112.02(7) . .
C63 N6 C61 111.68(12) . .
C63 N6 C62 108.80(13) . .
C61 N6 C62 109.34(12) . .
C63 N6 K1 108.05(9) . .
C61 N6 K1 108.95(8) . .
C62 N6 K1 110.00(8) . .
C53 N5 C52 109.83(13) . .
C53 N5 C51 110.42(13) . .
C52 N5 C51 111.24(13) . .
C53 N5 K1 99.37(9) . .
C52 N5 K1 113.05(9) . .
C51 N5 K1 112.33(9) . .
N6 C61 C52 114.22(12) . .
N6 C61 H61A 108.7 . .
C52 C61 H61A 108.7 . .
N6 C61 H61B 108.7 . .
C52 C61 H61B 108.7 . .
H61A C61 H61B 107.6 . .
C43 N4 C41 111.98(14) . .
C43 N4 C42 109.14(13) . .
C41 N4 C42 108.92(14) . .
C43 N4 K1 107.32(10) . .
C41 N4 K1 110.19(9) . .
C42 N4 K1 109.26(10) . .
C19 C18 C17 103.99(12) . .
C19 C18 Zn1 123.34(11) . .
C17 C18 Zn1 123.08(10) . .
C19 C18 Ru1 69.29(8) . .
C17 C18 Ru1 69.19(8) . .
Zn1 C18 Ru1 97.97(6) . .
C19 C18 K1 139.80(9) . 2_765
C17 C18 K1 91.54(9) . 2_765
Zn1 C18 K1 72.86(4) . 2_765
Ru1 C18 K1 149.99(6) . 2_765
C16 C15 C19 107.42(13) . .
C16 C15 Ru1 70.79(8) . .
C19 C15 Ru1 70.49(8) . .
C16 C15 H15A 126.3 . .
C19 C15 H15A 126.3 . .
Ru1 C15 H15A 124.1 . .
N6 C63 H63A 109.5 . .
N6 C63 H63B 109.5 . .
H63A C63 H63B 109.5 . .
N6 C63 H63C 109.5 . .
H63A C63 H63C 109.5 . .
H63B C63 H63C 109.5 . .
C16 C17 C18 110.75(12) . .
C16 C17 Ru1 71.05(8) . .
C18 C17 Ru1 72.33(8) . .
C16 C17 H17A 124.6 . .
C18 C17 H17A 124.6 . .
Ru1 C17 H17A 123.6 . .
Zn1 C3 K1 81.64(6) . .
Zn1 C3 K1 71.62(5) . 2_765
K1 C3 K1 96.93(5) . 2_765
Zn1 C3 H3A 111.8(14) . .
K1 C3 H3A 165.7(14) . .
K1 C3 H3A 83.4(14) 2_765 .
Zn1 C3 H3B 119.7(12) . .
K1 C3 H3B 66.9(12) . .
K1 C3 H3B 63.4(12) 2_765 .
H3A C3 H3B 100.9(18) . .
Zn1 C3 H3C 112.3(10) . .
K1 C3 H3C 74.7(11) . .
K1 C3 H3C 169.7(11) 2_765 .
H3A C3 H3C 103.3(17) . .
H3B C3 H3C 107.1(16) . .
C15 C19 C18 110.54(13) . .
C15 C19 Ru1 71.10(8) . .
C18 C19 Ru1 72.29(7) . .
C15 C19 H19A 124.7 . .
C18 C19 H19A 124.7 . .
Ru1 C19 H19A 123.5 . .
N5 C52 C61 113.05(12) . .
N5 C52 H52A 109.0 . .
C61 C52 H52A 109.0 . .
N5 C52 H52B 109.0 . .
C61 C52 H52B 109.0 . .
H52A C52 H52B 107.8 . .
N6 C62 H62A 109.5 . .
N6 C62 H62B 109.5 . .
H62A C62 H62B 109.5 . .
N6 C62 H62C 109.5 . .
H62A C62 H62C 109.5 . .
H62B C62 H62C 109.5 . .
Zn1 C2 K1 78.39(5) . .
Zn1 C2 H2A 111.2(13) . .
K1 C2 H2A 170.2(13) . .
Zn1 C2 H2B 112.0(11) . .
K1 C2 H2B 74.5(12) . .
H2A C2 H2B 102.5(16) . .
Zn1 C2 H2C 115.2(10) . .
K1 C2 H2C 65.8(11) . .
H2A C2 H2C 107.1(16) . .
H2B C2 H2C 107.8(16) . .
N4 C41 C51 114.50(13) . .
N4 C41 H41A 108.6 . .
C51 C41 H41A 108.6 . .
N4 C41 H41B 108.6 . .
C51 C41 H41B 108.6 . .
H41A C41 H41B 107.6 . .
C15 C16 C17 107.30(13) . .
C15 C16 Ru1 71.10(8) . .
C17 C16 Ru1 70.60(8) . .
C15 C16 H16A 126.4 . .
C17 C16 H16A 126.4 . .
Ru1 C16 H16A 123.6 . .
N5 C51 C41 113.50(13) . .
N5 C51 H51A 108.9 . .
C41 C51 H51A 108.9 . .
N5 C51 H51B 108.9 . .
C41 C51 H51B 108.9 . .
H51A C51 H51B 107.7 . .
N5 C53 K1 56.14(8) . .
N5 C53 H53A 112.5(11) . .
K1 C53 H53A 79.6(11) . .
N5 C53 H53B 112.4(10) . .
K1 C53 H53B 168.5(10) . .
H53A C53 H53B 106.5(15) . .
N5 C53 H53C 109.8(11) . .
K1 C53 H53C 77.5(10) . .
H53A C53 H53C 106.2(15) . .
H53B C53 H53C 109.2(14) . .
C13 C12 C11 107.55(16) . .
C13 C12 Ru1 70.70(9) . .
C11 C12 Ru1 71.15(9) . .
C13 C12 H12A 126.2 . .
C11 C12 H12A 126.2 . .
Ru1 C12 H12A 123.6 . .
C10 C11 C12 108.27(16) . .
C10 C11 Ru1 71.49(10) . .
C12 C11 Ru1 71.01(9) . .
C10 C11 H11A 125.9 . .
C12 C11 H11A 125.9 . .
Ru1 C11 H11A 123.3 . .
N4 C43 H43A 109.5 . .
N4 C43 H43B 109.5 . .
H43A C43 H43B 109.5 . .
N4 C43 H43C 109.5 . .
H43A C43 H43C 109.5 . .
H43B C43 H43C 109.5 . .
N4 C42 H42A 109.5 . .
N4 C42 H42B 109.5 . .
H42A C42 H42B 109.5 . .
N4 C42 H42C 109.5 . .
H42A C42 H42C 109.5 . .
H42B C42 H42C 109.5 . .
C11 C10 C14 108.11(16) . .
C11 C10 Ru1 71.11(9) . .
C14 C10 Ru1 70.87(9) . .
C11 C10 H10A 125.9 . .
C14 C10 H10A 125.9 . .
Ru1 C10 H10A 123.7 . .
C14 C13 C12 107.90(16) . .
C14 C13 Ru1 71.37(10) . .
C12 C13 Ru1 71.41(10) . .
C14 C13 H13A 126.1 . .
C12 C13 H13A 126.1 . .
Ru1 C13 H13A 122.8 . .
C10 C14 C13 108.16(16) . .
C10 C14 Ru1 71.55(10) . .
C13 C14 Ru1 70.82(10) . .
C10 C14 H14A 125.9 . .
C13 C14 H14A 125.9 . .
Ru1 C14 H14A 123.3 . .

loop_
_geom_bond_atom_site_label_1
_geom_bond_atom_site_label_2
_geom_bond_distance
_geom_bond_site_symmetry_2
K1 N4 2.8274(13) .
K1 N6 2.8413(12) .
K1 N5 2.9310(12) .
K1 C3 3.1179(19) .
K1 C2 3.2546(18) .
K1 C18 3.2775(15) 2_765
K1 C3 3.3226(19) 2_765
K1 C53 3.4827(18) .
K1 H2C 2.988(19) .
K1 H3B 2.88(2) .
K1 H3C 3.012(19) .
Ru1 C17 2.1674(14) .
Ru1 C13 2.1678(16) .
Ru1 C19 2.1693(13) .
Ru1 C16 2.1733(14) .
Ru1 C14 2.1749(17) .
Ru1 C12 2.1771(16) .
Ru1 C15 2.1774(14) .
Ru1 C11 2.1789(15) .
Ru1 C10 2.1838(16) .
Ru1 C18 2.2093(14) .
Zn1 C2 2.0174(16) .
Zn1 C18 2.0192(15) .
Zn1 C3 2.0358(17) .
N6 C63 1.459(2) .
N6 C61 1.4643(19) .
N6 C62 1.467(2) .
N5 C53 1.464(2) .
N5 C52 1.4687(19) .
N5 C51 1.471(2) .
C61 C52 1.517(2) .
C61 H61A 0.990 .
C61 H61B 0.990 .
N4 C43 1.456(2) .
N4 C41 1.461(2) .
N4 C42 1.467(2) .
C18 C19 1.441(2) .
C18 C17 1.443(2) .
C18 K1 3.2775(15) 2_765
C15 C16 1.420(2) .
C15 C19 1.430(2) .
C15 H15A 0.950 .
C63 H63A 0.980 .
C63 H63B 0.980 .
C63 H63C 0.980 .
C17 C16 1.426(2) .
C17 H17A 0.950 .
C3 K1 3.3226(19) 2_765
C3 H3A 0.87(2) .
C3 H3B 0.93(2) .
C3 H3C 0.994(19) .
C19 H19A 0.950 .
C52 H52A 0.990 .
C52 H52B 0.990 .
C62 H62A 0.980 .
C62 H62B 0.980 .
C62 H62C 0.980 .
C2 H2A 0.94(2) .
C2 H2B 0.97(2) .
C2 H2C 0.995(19) .
C41 C51 1.510(2) .
C41 H41A 0.990 .
C41 H41B 0.990 .
C16 H16A 0.950 .
C51 H51A 0.990 .
C51 H51B 0.990 .
C53 H53A 0.955(19) .
C53 H53B 1.002(18) .
C53 H53C 0.951(17) .
C12 C13 1.411(3) .
C12 C11 1.413(3) .
C12 H12A 0.950 .
C11 C10 1.399(3) .
C11 H11A 0.950 .
C43 H43A 0.980 .
C43 H43B 0.980 .
C43 H43C 0.980 .
C42 H42A 0.980 .
C42 H42B 0.980 .
C42 H42C 0.980 .
C10 C14 1.404(3) .
C10 H10A 0.950 .
C13 C14 1.407(3) .
C13 H13A 0.950 .
C14 H14A 0.950 .
